data_7227986
loop_
_publ_author_name
'Hummel, Michael'
'Markiewicz, Marta'
'Stolte, Stefan'
'Noisternig, Michael Franz'
'Braun, Doris Elfriede'
'Gelbrich, Thomas'
'Griesser, Ulrich J.'
'Partl, Gabriel Julian'
'Naier, Benjamin Florian'
'Wurst, Klaus'
'Kr\"uger, Biljana'
'Kopacka, Holger'
'Laus, Gerhard'
'Huppertz, Hubert'
'Schottenberger, Herwig'

_publ_section_title
;
 Phase-out-compliant fluorosurfactants: Unique methimazolium derivatives
 including room temperature ionic liquids
;
_journal_name_full 'Green Chem.'
_journal_paper_doi 10.1039/C7GC00571G
_journal_year 2017
_chemical_formula_moiety 'C12 H10 F13 N2 S 1+, Cl 1-'
_chemical_formula_sum 'C12 H10 Cl F13 N2 S'
_chemical_formula_weight 496.73
_space_group_crystal_system triclinic
_space_group_IT_number 2
_space_group_name_Hall '-P 1'
_space_group_name_H-M_alt 'P -1'
_symmetry_space_group_name_Hall '-P 1'
_symmetry_space_group_name_H-M 'P -1'
_atom_sites_solution_hydrogens mixed
_atom_sites_solution_primary direct
_atom_sites_solution_secondary difmap
_audit_creation_method SHELXL-2014/6
_audit_update_record
;
2016-01-25 deposited with the CCDC.
2017-04-03 downloaded from the CCDC.
;
_cell_angle_alpha 75.231(5)
_cell_angle_beta 83.709(5)
_cell_angle_gamma 76.855(5)
_cell_formula_units_Z 2
_cell_length_a 6.3654(4)
_cell_length_b 9.2363(5)
_cell_length_c 16.0361(12)
_cell_measurement_reflns_used 3049
_cell_measurement_temperature 173(2)
_cell_measurement_theta_max 26.2210
_cell_measurement_theta_min 3.8980
_cell_measurement_wavelength 0.71073
_cell_volume 886.44(10)
_computing_cell_refinement
;
CrysAlisPro, Agilent Technologies,
Version 1.171.37.31 (release 14-01-2014 CrysAlis171 .NET)
(compiled Jan 14 2014,18:38:05)
;
_computing_data_collection
;
CrysAlisPro, Agilent Technologies,
Version 1.171.37.31 (release 14-01-2014 CrysAlis171 .NET)
(compiled Jan 14 2014,18:38:05)
;
_computing_data_reduction
;
CrysAlisPro, Agilent Technologies,
Version 1.171.37.31 (release 14-01-2014 CrysAlis171 .NET)
(compiled Jan 14 2014,18:38:05)
;
_computing_structure_refinement 'SHELXL-2014/6 (Sheldrick, 2014)'
_computing_structure_solution 'SHELXL-2014/7 (Sheldrick, 2014)'
_diffrn_ambient_temperature 173(2)
_diffrn_detector 'CCD plate'
_diffrn_detector_area_resol_mean 10.3575
_diffrn_detector_type Ruby
_diffrn_measured_fraction_theta_full 0.998
_diffrn_measured_fraction_theta_max 0.998
_diffrn_measurement_device 'four-circle diffractometer'
_diffrn_measurement_device_type 'Xcalibur, Ruby, Gemini ultra'
_diffrn_measurement_method '\w scans'
_diffrn_radiation_monochromator graphite
_diffrn_radiation_probe x-ray
_diffrn_radiation_type MoK\a
_diffrn_radiation_wavelength 0.71073
_diffrn_reflns_av_R_equivalents 0.0465
_diffrn_reflns_av_unetI/netI 0.0381
_diffrn_reflns_Laue_measured_fraction_full 0.998
_diffrn_reflns_Laue_measured_fraction_max 0.998
_diffrn_reflns_limit_h_max 7
_diffrn_reflns_limit_h_min -7
_diffrn_reflns_limit_k_max 11
_diffrn_reflns_limit_k_min -11
_diffrn_reflns_limit_l_max 19
_diffrn_reflns_limit_l_min -19
_diffrn_reflns_number 13865
_diffrn_reflns_point_group_measured_fraction_full 0.998
_diffrn_reflns_point_group_measured_fraction_max 0.998
_diffrn_reflns_theta_full 25.242
_diffrn_reflns_theta_max 25.350
_diffrn_reflns_theta_min 2.937
_exptl_absorpt_coefficient_mu 0.465
_exptl_absorpt_correction_T_max 1.00000
_exptl_absorpt_correction_T_min 0.88894
_exptl_absorpt_correction_type multi-scan
_exptl_absorpt_process_details
;
CrysAlisPro, Agilent Technologies,
Version 1.171.37.31 (release 14-01-2014 CrysAlis171 .NET)
(compiled Jan 14 2014,18:38:05)
Empirical absorption correction using spherical harmonics,
 implemented in SCALE3 ABSPACK scaling algorithm.
;
_exptl_crystal_colour colourless
_exptl_crystal_density_diffrn 1.861
_exptl_crystal_description 'platy fragment'
_exptl_crystal_F_000 492
_exptl_crystal_size_max 0.400
_exptl_crystal_size_mid 0.100
_exptl_crystal_size_min 0.060
_refine_diff_density_max 0.428
_refine_diff_density_min -0.296
_refine_diff_density_rms 0.061
_refine_ls_extinction_method none
_refine_ls_goodness_of_fit_ref 1.029
_refine_ls_hydrogen_treatment refU
_refine_ls_matrix_type full
_refine_ls_number_parameters 276
_refine_ls_number_reflns 3236
_refine_ls_number_restraints 1
_refine_ls_restrained_S_all 1.028
_refine_ls_R_factor_all 0.0621
_refine_ls_R_factor_gt 0.0440
_refine_ls_shift/su_max 0.000
_refine_ls_shift/su_mean 0.000
_refine_ls_structure_factor_coef Fsqd
_refine_ls_weighting_details 'w=1/[\s^2^(Fo^2^)+(0.0498P)^2^+0.6803P] where P=(Fo^2^+2Fc^2^)/3'
_refine_ls_weighting_scheme calc
_refine_ls_wR_factor_gt 0.1032
_refine_ls_wR_factor_ref 0.1140
_reflns_Friedel_coverage 0.000
_reflns_number_gt 2536
_reflns_number_total 3236
_reflns_threshold_expression 'I > 2\s(I)'
_cod_data_source_file c7gc00571g2.cif
_cod_data_source_block shelx
_cod_database_code 7227986
_shelx_space_group_comment
;
The symmetry employed for this shelxl refinement is uniquely defined
by the following loop, which should always be used as a source of
symmetry information in preference to the above space-group names.
They are only intended as comments.
;
_shelx_estimated_absorpt_t_min 0.836
_shelx_estimated_absorpt_t_max 0.973
_shelxl_version_number 2014/6

loop_
_space_group_symop_operation_xyz
'x, y, z'
'-x, -y, -z'

loop_
_atom_site_label
_atom_site_type_symbol
_atom_site_fract_x
_atom_site_fract_y
_atom_site_fract_z
_atom_site_U_iso_or_equiv
_atom_site_adp_type
_atom_site_occupancy
_atom_site_site_symmetry_order
_atom_site_calc_flag
_atom_site_refinement_flags_posn
C1 C 0.0816(4) 0.5989(3) 0.24943(18) 0.0269(6) Uani 1 1 d .
H1A H -0.0563 0.6069 0.2238 0.035(8) Uiso 1 1 calc R
H1B H 0.0849 0.5252 0.3064 0.029(7) Uiso 1 1 calc R
C2 C 0.0983(4) 0.7531(3) 0.26003(19) 0.0298(6) Uani 1 1 d .
C3 C -0.2557(5) 1.0662(3) 0.38168(19) 0.0314(6) Uani 1 1 d .
C4 C -0.0842(4) 0.8256(3) 0.31779(18) 0.0288(6) Uani 1 1 d .
C5 C 0.4828(4) 0.3077(3) 0.12016(17) 0.0252(6) Uani 1 1 d .
C6 C 0.2718(5) 0.5436(3) 0.19043(19) 0.0294(6) Uani 1 1 d .
H6A H 0.4098 0.5301 0.2173 0.040(8) Uiso 1 1 calc R
H6B H 0.2728 0.6193 0.1343 0.051(10) Uiso 1 1 calc R
C7 C -0.4174(6) 1.3133(4) 0.4376(2) 0.0469(8) Uani 1 1 d .
C8 C 0.7376(4) 0.1598(3) 0.05694(19) 0.0338(7) Uani 1 1 d .
H8 H 0.8153 0.0746 0.0357 0.046(9) Uiso 1 1 calc R
C9 C -0.0794(5) 0.9905(3) 0.32297(18) 0.0310(6) Uani 1 1 d .
C10 C 0.7985(5) 0.2923(3) 0.04734(19) 0.0352(7) Uani 1 1 d .
H10 H 0.9285 0.3182 0.0188 0.044(9) Uiso 1 1 calc R
C11 C -0.2483(5) 1.2339(3) 0.3790(2) 0.0379(7) Uani 1 1 d .
C12 C 0.4099(5) 0.0528(3) 0.1263(2) 0.0352(7) Uani 1 1 d .
H12A H 0.3606 0.0396 0.1873 0.033(8) Uiso 1 1 calc R
H12B H 0.4960 -0.0444 0.1166 0.042(8) Uiso 1 1 calc R
H12C H 0.2845 0.0855 0.0905 0.052(10) Uiso 1 1 calc R
N1 N 0.6380(4) 0.3850(2) 0.08644(15) 0.0283(5) Uani 1 1 d D
H1 H 0.644(5) 0.4771(17) 0.086(2) 0.044(9) Uiso 1 1 d D
N2 N 0.5420(3) 0.1690(2) 0.10310(15) 0.0267(5) Uani 1 1 d .
F1 F 0.0963(3) 0.85301(18) 0.18152(11) 0.0458(5) Uani 1 1 d .
F2 F 0.2880(3) 0.7461(2) 0.29301(14) 0.0514(5) Uani 1 1 d .
F3 F 0.1126(3) 0.9882(2) 0.35038(15) 0.0585(6) Uani 1 1 d .
F4 F -0.4492(3) 1.0658(2) 0.35659(15) 0.0570(6) Uani 1 1 d .
F5 F -0.0930(4) 1.08062(19) 0.24343(12) 0.0603(6) Uani 1 1 d .
F6 F -0.2738(3) 0.8295(2) 0.28740(14) 0.0523(5) Uani 1 1 d .
F7 F -0.2725(4) 1.31985(19) 0.29825(12) 0.0595(6) Uani 1 1 d .
F8 F -0.2364(3) 0.98498(19) 0.46297(12) 0.0539(5) Uani 1 1 d .
F9 F -0.0740(3) 0.73546(18) 0.39801(12) 0.0509(5) Uani 1 1 d .
F10 F -0.0542(3) 1.2379(2) 0.40217(16) 0.0625(6) Uani 1 1 d .
F11 F -0.4003(4) 1.2441(2) 0.51879(13) 0.0720(7) Uani 1 1 d .
F12 F -0.6144(4) 1.3193(3) 0.41693(16) 0.0753(7) Uani 1 1 d .
F13 F -0.3928(4) 1.4555(2) 0.42556(16) 0.0772(8) Uani 1 1 d .
S1 S 0.23969(12) 0.36283(8) 0.17465(6) 0.0377(2) Uani 1 1 d .
Cl1 Cl -0.27755(11) 0.69605(7) 0.08096(5) 0.0321(2) Uani 1 1 d .

loop_
_atom_site_aniso_label
_atom_site_aniso_U_11
_atom_site_aniso_U_22
_atom_site_aniso_U_33
_atom_site_aniso_U_23
_atom_site_aniso_U_13
_atom_site_aniso_U_12
C1 0.0267(14) 0.0217(13) 0.0341(16) -0.0102(12) 0.0012(12) -0.0059(11)
C2 0.0262(15) 0.0277(14) 0.0373(17) -0.0106(12) -0.0013(12) -0.0062(11)
C3 0.0313(16) 0.0286(15) 0.0343(17) -0.0107(12) 0.0002(12) -0.0037(12)
C4 0.0273(15) 0.0272(14) 0.0319(16) -0.0085(12) -0.0019(12) -0.0036(11)
C5 0.0252(14) 0.0199(13) 0.0306(16) -0.0068(11) -0.0017(11) -0.0041(11)
C6 0.0330(16) 0.0201(13) 0.0376(17) -0.0116(12) 0.0049(12) -0.0086(11)
C7 0.056(2) 0.0331(17) 0.048(2) -0.0162(15) 0.0009(17) 0.0032(15)
C8 0.0269(15) 0.0358(16) 0.0383(18) -0.0160(13) 0.0007(12) 0.0012(12)
C9 0.0347(16) 0.0266(14) 0.0319(17) -0.0089(12) -0.0043(12) -0.0032(12)
C10 0.0260(15) 0.0443(17) 0.0358(17) -0.0120(14) 0.0018(13) -0.0074(13)
C11 0.0436(18) 0.0305(15) 0.0388(19) -0.0125(14) -0.0021(14) -0.0015(13)
C12 0.0393(17) 0.0225(14) 0.047(2) -0.0131(13) 0.0013(14) -0.0098(12)
N1 0.0255(12) 0.0241(12) 0.0367(14) -0.0084(10) 0.0009(10) -0.0078(10)
N2 0.0274(12) 0.0199(11) 0.0338(14) -0.0110(9) -0.0017(10) -0.0018(9)
F1 0.0695(13) 0.0250(8) 0.0425(11) -0.0111(8) 0.0188(9) -0.0155(8)
F2 0.0268(9) 0.0586(11) 0.0845(15) -0.0497(11) -0.0049(9) -0.0028(8)
F3 0.0312(10) 0.0537(11) 0.1074(18) -0.0517(12) -0.0067(10) -0.0048(8)
F4 0.0287(10) 0.0543(11) 0.0981(17) -0.0424(11) -0.0001(10) -0.0030(8)
F5 0.1058(17) 0.0261(9) 0.0366(11) -0.0069(8) 0.0162(11) 0.0014(10)
F6 0.0262(9) 0.0550(11) 0.0905(16) -0.0469(11) -0.0036(9) -0.0046(8)
F7 0.0959(16) 0.0295(9) 0.0419(12) -0.0074(8) 0.0131(11) 0.0005(10)
F8 0.0868(15) 0.0335(10) 0.0347(11) -0.0086(8) 0.0127(10) -0.0058(9)
F9 0.0775(14) 0.0283(9) 0.0392(11) -0.0065(8) 0.0167(9) -0.0067(9)
F10 0.0463(12) 0.0480(11) 0.1066(18) -0.0437(12) -0.0028(11) -0.0092(9)
F11 0.110(2) 0.0555(13) 0.0376(13) -0.0192(10) 0.0019(12) 0.0139(12)
F12 0.0514(14) 0.0803(16) 0.0922(18) -0.0462(14) -0.0018(12) 0.0184(11)
F13 0.1078(19) 0.0332(11) 0.0893(18) -0.0331(11) 0.0265(14) -0.0065(11)
S1 0.0293(4) 0.0288(4) 0.0619(6) -0.0254(4) 0.0137(3) -0.0109(3)
Cl1 0.0282(4) 0.0265(4) 0.0433(4) -0.0113(3) 0.0023(3) -0.0076(3)

loop_
_atom_type_symbol
_atom_type_description
_atom_type_scat_dispersion_real
_atom_type_scat_dispersion_imag
_atom_type_scat_source
C C 0.0033 0.0016 'International Tables Vol C Tables 4.2.6.8 and 6.1.1.4'
H H 0.0000 0.0000 'International Tables Vol C Tables 4.2.6.8 and 6.1.1.4'
N N 0.0061 0.0033 'International Tables Vol C Tables 4.2.6.8 and 6.1.1.4'
F F 0.0171 0.0103 'International Tables Vol C Tables 4.2.6.8 and 6.1.1.4'
S S 0.1246 0.1234 'International Tables Vol C Tables 4.2.6.8 and 6.1.1.4'
Cl Cl 0.1484 0.1585 'International Tables Vol C Tables 4.2.6.8 and 6.1.1.4'

loop_
_geom_angle_atom_site_label_1
_geom_angle_atom_site_label_2
_geom_angle_atom_site_label_3
_geom_angle
C2 C1 C6 108.6(2)
F2 C2 F1 106.1(2)
F2 C2 C1 111.1(2)
F1 C2 C1 109.6(2)
F2 C2 C4 107.4(2)
F1 C2 C4 107.1(2)
C1 C2 C4 115.0(2)
F8 C3 F4 108.6(2)
F8 C3 C9 109.4(2)
F4 C3 C9 108.5(2)
F8 C3 C11 108.3(2)
F4 C3 C11 107.8(2)
C9 C3 C11 114.1(2)
F6 C4 F9 108.3(2)
F6 C4 C2 108.2(2)
F9 C4 C2 108.4(2)
F6 C4 C9 107.9(2)
F9 C4 C9 108.3(2)
C2 C4 C9 115.4(2)
N1 C5 N2 107.8(2)
N1 C5 S1 130.46(19)
N2 C5 S1 121.74(19)
C1 C6 S1 107.54(18)
F11 C7 F12 108.0(3)
F11 C7 F13 109.7(3)
F12 C7 F13 107.5(3)
F11 C7 C11 112.4(3)
F12 C7 C11 110.8(3)
F13 C7 C11 108.3(3)
C10 C8 N2 107.5(2)
F5 C9 F3 107.2(2)
F5 C9 C3 107.8(2)
F3 C9 C3 107.7(2)
F5 C9 C4 108.4(2)
F3 C9 C4 108.2(2)
C3 C9 C4 117.3(2)
C8 C10 N1 107.5(2)
F7 C11 F10 107.5(3)
F7 C11 C7 107.1(2)
F10 C11 C7 106.8(3)
F7 C11 C3 109.9(2)
F10 C11 C3 109.1(2)
C7 C11 C3 116.1(3)
C5 N1 C10 108.5(2)
C5 N2 C8 108.7(2)
C5 N2 C12 124.3(2)
C8 N2 C12 126.9(2)
C5 S1 C6 100.55(12)

loop_
_geom_bond_atom_site_label_1
_geom_bond_atom_site_label_2
_geom_bond_distance
C1 C2 1.505(4)
C1 C6 1.528(4)
C2 F2 1.352(3)
C2 F1 1.357(3)
C2 C4 1.543(4)
C3 F8 1.331(3)
C3 F4 1.338(3)
C3 C9 1.543(4)
C3 C11 1.550(4)
C4 F6 1.340(3)
C4 F9 1.342(3)
C4 C9 1.553(4)
C5 N1 1.336(3)
C5 N2 1.340(3)
C5 S1 1.729(3)
C6 S1 1.809(2)
C7 F11 1.300(4)
C7 F12 1.318(4)
C7 F13 1.320(4)
C7 C11 1.534(4)
C8 C10 1.334(4)
C8 N2 1.374(4)
C9 F5 1.333(3)
C9 F3 1.337(3)
C10 N1 1.380(4)
C11 F7 1.339(4)
C11 F10 1.340(4)
C12 N2 1.461(3)

loop_
_geom_hbond_atom_site_label_D
_geom_hbond_atom_site_label_H
_geom_hbond_atom_site_label_A
_geom_hbond_distance_DH
_geom_hbond_distance_HA
_geom_hbond_distance_DA
_geom_hbond_angle_DHA
_geom_hbond_site_symmetry_A
N1 H1 Cl1 0.859(10) 2.171(12) 3.019(2) 169(3) 1_655
